data_4505796
loop_
_publ_author_name
'Bu, Xian-He'
'Hou, Wen-Feng'
'Du, Miao'
'Chen, Wei'
'Zhang, Ruo-Hua'

_publ_section_title
;
 Varying the Frameworks of Novel Silver(I) Coordination Polymers with
 Thioethers by Altering the Backbone or Terminal Groups of Ligands
;
_journal_issue 4
_journal_name_full 'Crystal Growth &amp; Design'
_journal_page_first 303
_journal_paper_doi 10.1021/cg025510e
_journal_volume 2
_journal_year 2002
_chemical_formula_sum 'C28 H44 Ag2 Cl2 N0 O8 S4'
_chemical_formula_weight 923.51
_chemical_name_systematic
; 
 ? 
;
_space_group_IT_number 14
_symmetry_space_group_name_Hall '-P 2yn'
_symmetry_space_group_name_H-M 'P 1 21/n 1'
_atom_sites_solution_hydrogens geom
_atom_sites_solution_primary direct
_atom_sites_solution_secondary difmap
_audit_creation_method SHELXL-97
_cell_angle_alpha 90.00
_cell_angle_beta 95.930(6)
_cell_angle_gamma 90.00
_cell_formula_units_Z 2
_cell_length_a 11.342(3)
_cell_length_b 13.087(4)
_cell_length_c 12.982(4)
_cell_measurement_temperature 293(2)
_cell_volume 1916.6(10)
_computing_structure_refinement 'SHELXL-97 (Sheldrick, 1997)'
_computing_structure_solution 'SHELXS-97 (Sheldrick, 1990)'
_diffrn_ambient_temperature 293(2)
_diffrn_measured_fraction_theta_full 1.000
_diffrn_measured_fraction_theta_max 1.000
_diffrn_radiation_monochromator graphite
_diffrn_radiation_source 'fine-focus sealed tube'
_diffrn_radiation_type MoK\a
_diffrn_radiation_wavelength 0.71073
_diffrn_reflns_av_R_equivalents 0.0557
_diffrn_reflns_av_sigmaI/netI 0.0796
_diffrn_reflns_limit_h_max 13
_diffrn_reflns_limit_h_min -13
_diffrn_reflns_limit_k_max 8
_diffrn_reflns_limit_k_min -15
_diffrn_reflns_limit_l_max 15
_diffrn_reflns_limit_l_min -15
_diffrn_reflns_number 7794
_diffrn_reflns_theta_full 25.02
_diffrn_reflns_theta_max 25.02
_diffrn_reflns_theta_min 2.22
_exptl_absorpt_coefficient_mu 1.420
_exptl_absorpt_correction_type multi-scan
_exptl_absorpt_process_details SADABS
_exptl_crystal_density_diffrn 1.600
_exptl_crystal_density_method 'not measured'
_exptl_crystal_F_000 936
_exptl_crystal_size_max 0.40
_exptl_crystal_size_mid 0.30
_exptl_crystal_size_min 0.20
_refine_diff_density_max 0.722
_refine_diff_density_min -0.496
_refine_diff_density_rms 0.097
_refine_ls_extinction_method none
_refine_ls_goodness_of_fit_ref 1.045
_refine_ls_hydrogen_treatment mixed
_refine_ls_matrix_type full
_refine_ls_number_parameters 199
_refine_ls_number_reflns 3387
_refine_ls_number_restraints 1
_refine_ls_restrained_S_all 1.048
_refine_ls_R_factor_all 0.1445
_refine_ls_R_factor_gt 0.0588
_refine_ls_shift/su_max 1.415
_refine_ls_shift/su_mean 0.117
_refine_ls_structure_factor_coef Fsqd
_refine_ls_weighting_details 'calc w=1/[\s^2^(Fo^2^)+(0.0700P)^2^+0.0000P] where P=(Fo^2^+2Fc^2^)/3'
_refine_ls_weighting_scheme calc
_refine_ls_wR_factor_gt 0.1445
_refine_ls_wR_factor_ref 0.1733
_reflns_number_gt 1420
_reflns_number_total 3387
_reflns_threshold_expression >2sigma(I)
_cod_data_source_file cg025510e_s1.cif
_cod_data_source_block 1
_cod_depositor_comments
;
The following automatic conversions were performed:

'_exptl_absorpt_correction_type' value 'MULTI-SCAN' changed to
'multi-scan' according to
/home/saulius/struct/CIF-dictionaries/cif_core.dic dictionary named
'cif_core.dic' version 2.4.1 from 2010-06-29.

Automatic conversion script
Id: cif_fix_values 1715 2011-07-08 13:25:40Z adriana 
;
_cod_original_cell_volume 1916.7(10)
_cod_database_code 4505796

loop_
_symmetry_equiv_pos_as_xyz
'x, y, z'
'-x+1/2, y+1/2, -z+1/2'
'-x, -y, -z'
'x-1/2, -y-1/2, z-1/2'

loop_
_atom_site_label
_atom_site_type_symbol
_atom_site_fract_x
_atom_site_fract_y
_atom_site_fract_z
_atom_site_U_iso_or_equiv
_atom_site_adp_type
_atom_site_occupancy
_atom_site_symmetry_multiplicity
_atom_site_calc_flag
_atom_site_refinement_flags
Ag1 Ag 0.19696(6) 0.00846(6) 0.48943(5) 0.0916(4) Uani 1 1 d .
C1 C 0.3179(8) 0.1191(8) 0.7087(6) 0.095(3) Uani 1 1 d .
H1A H 0.3266 0.1770 0.7555 0.114 Uiso 1 1 calc R
H1B H 0.2580 0.0738 0.7313 0.114 Uiso 1 1 calc R
C2 C 0.4336(8) 0.0637(9) 0.7088(6) 0.075(2) Uani 1 1 d .
C3 C 0.5380(8) 0.1170(7) 0.7178(6) 0.083(3) Uani 1 1 d .
H3A H 0.5363 0.1876 0.7253 0.099 Uiso 1 1 calc R
C4 C 0.6447(8) 0.0688(9) 0.7160(6) 0.079(2) Uani 1 1 d .
C5 C 0.6449(10) -0.0369(10) 0.7098(8) 0.103(3) Uani 1 1 d .
H5A H 0.7163 -0.0722 0.7111 0.123 Uiso 1 1 calc R
C6 C 0.5379(12) -0.0904(8) 0.7015(8) 0.109(3) Uani 1 1 d .
H6A H 0.5395 -0.1613 0.6972 0.131 Uiso 1 1 calc R
C7 C 0.4311(9) -0.0422(10) 0.6996(7) 0.094(3) Uani 1 1 d .
H7A H 0.3601 -0.0783 0.6925 0.113 Uiso 1 1 calc R
C8 C 0.1466(9) 0.2475(10) 0.5954(10) 0.143(4) Uani 1 1 d .
H8A H 0.0724 0.2104 0.5828 0.172 Uiso 1 1 calc R
H8B H 0.1534 0.2741 0.6655 0.172 Uiso 1 1 calc R
C9 C 0.1520(16) 0.3364(16) 0.5153(12) 0.245(11) Uani 1 1 d D
H9A H 0.2228 0.3767 0.5339 0.294 Uiso 1 1 calc R
H9B H 0.1578 0.3075 0.4472 0.294 Uiso 1 1 calc R
C10 C 0.0490(19) 0.4024(15) 0.5110(18) 0.363(17) Uani 1 1 d D
H10A H 0.0528 0.4519 0.4569 0.544 Uiso 1 1 calc R
H10B H 0.0476 0.4369 0.5761 0.544 Uiso 1 1 calc R
H10C H -0.0216 0.3621 0.4972 0.544 Uiso 1 1 calc R
C11 C 0.2436(8) -0.1280(8) 0.2755(7) 0.109(3) Uani 1 1 d .
H11A H 0.2559 -0.1922 0.2408 0.131 Uiso 1 1 calc R
H11B H 0.1831 -0.0902 0.2330 0.131 Uiso 1 1 calc R
C12 C 0.3129(11) -0.2216(9) 0.4763(13) 0.168(6) Uani 1 1 d .
H12A H 0.3859 -0.1985 0.4510 0.201 Uiso 1 1 calc R
H12B H 0.3150 -0.1994 0.5477 0.201 Uiso 1 1 calc R
C13 C 0.3136(14) -0.3187(15) 0.4758(17) 0.243(9) Uani 1 1 d .
H13A H 0.3070 -0.3408 0.4041 0.292 Uiso 1 1 calc R
H13B H 0.2428 -0.3418 0.5048 0.292 Uiso 1 1 calc R
C14 C 0.4167(17) -0.3729(11) 0.5316(14) 0.227(8) Uani 1 1 d .
H14A H 0.4051 -0.4454 0.5250 0.341 Uiso 1 1 calc R
H14B H 0.4236 -0.3544 0.6035 0.341 Uiso 1 1 calc R
H14C H 0.4878 -0.3540 0.5022 0.341 Uiso 1 1 calc R
Cl1 Cl 0.9641(2) 0.0852(2) 0.30444(19) 0.0792(7) Uani 1 1 d .
O1 O 0.8691(8) 0.1413(8) 0.3234(10) 0.215(5) Uani 1 1 d .
O2 O 0.9402(16) 0.0616(19) 0.2111(11) 0.407(14) Uani 1 1 d .
O3 O 1.0727(6) 0.1319(6) 0.3070(7) 0.155(3) Uani 1 1 d .
O4 O 0.9698(9) 0.0084(10) 0.3661(13) 0.296(9) Uani 1 1 d .
S1 S 0.2742(2) 0.16269(19) 0.5762(2) 0.0939(8) Uani 1 1 d .
S2 S 0.1901(2) -0.1548(2) 0.4021(2) 0.1011(9) Uani 1 1 d .

loop_
_atom_site_aniso_label
_atom_site_aniso_U_11
_atom_site_aniso_U_22
_atom_site_aniso_U_33
_atom_site_aniso_U_23
_atom_site_aniso_U_13
_atom_site_aniso_U_12
Ag1 0.0843(6) 0.1055(7) 0.0838(5) 0.0001(4) 0.0034(4) 0.0022(4)
C1 0.092(7) 0.119(8) 0.076(6) -0.025(6) 0.020(5) -0.024(6)
C2 0.063(6) 0.099(8) 0.063(5) -0.008(5) 0.010(4) 0.010(6)
C3 0.066(6) 0.091(7) 0.092(6) -0.039(5) 0.013(5) -0.013(6)
C4 0.060(6) 0.099(8) 0.077(6) -0.010(6) 0.007(5) -0.008(6)
C5 0.085(8) 0.127(10) 0.097(7) 0.033(7) 0.011(6) 0.022(7)
C6 0.122(9) 0.075(7) 0.131(9) 0.022(7) 0.021(7) -0.005(8)
C7 0.078(7) 0.112(9) 0.093(7) 0.013(7) 0.015(6) 0.004(7)
C8 0.089(7) 0.168(12) 0.176(11) 0.002(10) 0.030(8) 0.008(8)
C9 0.30(2) 0.29(2) 0.138(12) 0.011(14) -0.022(12) 0.231(19)
C10 0.58(6) 0.21(2) 0.29(3) 0.016(19) 0.04(3) 0.02(3)
C11 0.073(6) 0.144(9) 0.104(7) -0.041(7) -0.011(5) -0.004(7)
C12 0.137(11) 0.082(8) 0.284(18) 0.038(11) 0.022(11) -0.002(9)
C13 0.180(17) 0.170(17) 0.36(3) 0.059(19) -0.047(17) 0.006(15)
C14 0.28(2) 0.158(14) 0.250(18) 0.089(13) 0.035(15) 0.087(15)
Cl1 0.0603(14) 0.0944(18) 0.0820(15) 0.0195(14) 0.0034(11) -0.0003(14)
O1 0.134(7) 0.190(9) 0.338(15) 0.057(9) 0.105(8) 0.072(7)
O2 0.33(2) 0.70(4) 0.194(13) -0.25(2) 0.019(12) -0.13(2)
O3 0.074(5) 0.138(6) 0.252(10) 0.033(6) 0.020(5) -0.012(5)
O4 0.111(7) 0.318(15) 0.47(2) 0.306(16) 0.071(10) 0.056(8)
S1 0.0716(15) 0.0891(17) 0.123(2) 0.0022(16) 0.0168(14) 0.0042(14)
S2 0.0640(15) 0.0869(18) 0.153(3) 0.0007(17) 0.0131(15) -0.0106(13)

loop_
_atom_type_symbol
_atom_type_description
_atom_type_scat_dispersion_real
_atom_type_scat_dispersion_imag
_atom_type_scat_source
C C 0.0033 0.0016 'International Tables Vol C Tables 4.2.6.8 and 6.1.1.4'
H H 0.0000 0.0000 'International Tables Vol C Tables 4.2.6.8 and 6.1.1.4'
N N 0.0061 0.0033 'International Tables Vol C Tables 4.2.6.8 and 6.1.1.4'
O O 0.0106 0.0060 'International Tables Vol C Tables 4.2.6.8 and 6.1.1.4'
S S 0.1246 0.1234 'International Tables Vol C Tables 4.2.6.8 and 6.1.1.4'
Ag Ag -0.8971 1.1015 'International Tables Vol C Tables 4.2.6.8 and 6.1.1.4'
Cl Cl 0.1484 0.1585 'International Tables Vol C Tables 4.2.6.8 and 6.1.1.4'

loop_
_geom_angle_atom_site_label_1
_geom_angle_atom_site_label_2
_geom_angle_atom_site_label_3
_geom_angle
_geom_angle_site_symmetry_1
_geom_angle_site_symmetry_3
S2 Ag1 S1 160.81(8) . .
C2 C1 S1 107.6(5) . .
C3 C2 C7 121.6(9) . .
C3 C2 C1 120.2(10) . .
C7 C2 C1 118.2(9) . .
C2 C3 C4 121.6(9) . .
C3 C4 C5 117.9(9) . .
C3 C4 C11 120.7(10) . 3_656
C5 C4 C11 121.4(10) . 3_656
C6 C5 C4 119.9(10) . .
C7 C6 C5 122.2(10) . .
C6 C7 C2 116.7(10) . .
C9 C8 S1 105.6(8) . .
C10 C9 C8 112.4(17) . .
C4 C11 S2 113.0(6) 3_656 .
C13 C12 S2 118.7(14) . .
C12 C13 C14 118.6(17) . .
O2 Cl1 O4 113.8(13) . .
O2 Cl1 O1 102.4(11) . .
O4 Cl1 O1 107.6(7) . .
O2 Cl1 O3 103.7(9) . .
O4 Cl1 O3 110.2(6) . .
O1 Cl1 O3 119.1(6) . .
C1 S1 C8 101.4(5) . .
C1 S1 Ag1 103.1(3) . .
C8 S1 Ag1 108.0(4) . .
C12 S2 C11 104.9(6) . .
C12 S2 Ag1 100.9(5) . .
C11 S2 Ag1 104.6(3) . .

loop_
_geom_bond_atom_site_label_1
_geom_bond_atom_site_label_2
_geom_bond_distance
_geom_bond_site_symmetry_2
Ag1 S2 2.416(3) .
Ag1 S1 2.430(3) .
C1 C2 1.499(11) .
C1 S1 1.832(9) .
C2 C3 1.369(11) .
C2 C7 1.391(13) .
C3 C4 1.368(11) .
C4 C5 1.386(13) .
C4 C11 1.479(11) 3_656
C5 C6 1.396(13) .
C6 C7 1.364(13) .
C8 C9 1.566(19) .
C8 S1 1.862(11) .
C9 C10 1.449(10) .
C11 C4 1.479(11) 3_656
C11 S2 1.844(10) .
C12 C13 1.271(18) .
C12 S2 1.831(13) .
C13 C14 1.490(18) .
Cl1 O2 1.253(12) .
Cl1 O4 1.282(9) .
Cl1 O1 1.347(8) .
Cl1 O3 1.372(7) .

loop_
_geom_torsion_atom_site_label_1
_geom_torsion_atom_site_label_2
_geom_torsion_atom_site_label_3
_geom_torsion_atom_site_label_4
_geom_torsion
_geom_torsion_site_symmetry_1
_geom_torsion_site_symmetry_4
S1 C1 C2 C3 84.2(8) . .
S1 C1 C2 C7 -95.9(9) . .
C7 C2 C3 C4 1.4(13) . .
C1 C2 C3 C4 -178.7(8) . .
C2 C3 C4 C5 -3.1(13) . .
C2 C3 C4 C11 179.2(8) . 3_656
C3 C4 C5 C6 2.5(14) . .
C11 C4 C5 C6 -179.9(8) 3_656 .
C4 C5 C6 C7 -0.2(16) . .
C5 C6 C7 C2 -1.5(15) . .
C3 C2 C7 C6 0.9(14) . .
C1 C2 C7 C6 -179.0(8) . .
S1 C8 C9 C10 172.4(16) . .
S2 C12 C13 C14 176.8(13) . .
C2 C1 S1 C8 -170.4(7) . .
C2 C1 S1 Ag1 77.8(7) . .
C9 C8 S1 C1 145.4(10) . .
C9 C8 S1 Ag1 -106.7(10) . .
S2 Ag1 S1 C1 -80.0(4) . .
S2 Ag1 S1 C8 173.2(5) . .
C13 C12 S2 C11 -94.0(17) . .
C13 C12 S2 Ag1 157.5(16) . .
C4 C11 S2 C12 -56.7(9) 3_656 .
C4 C11 S2 Ag1 49.1(8) 3_656 .
S1 Ag1 S2 C12 40.8(6) . .
S1 Ag1 S2 C11 -67.9(4) . .
